data_7240142
loop_
_publ_author_name
'Hong, Yuexian'
'Yufit, Dimitrii S.'
'Letzelter, Nathalie'
'Steed, Jonathan W.'

_publ_section_title
;
 Calcium Cyclic Carboxylates as Structural Models for Calcium Carbonate
 Scale Inhibitors
;
_journal_name_full CrystEngComm
_journal_paper_doi 10.1039/D0CE00243G
_journal_year 2020
_chemical_formula_moiety '2(C12 H10 O2), C6 H9 N3'
_chemical_formula_sum 'C30 H29 N3 O4'
_chemical_formula_weight 495.56
_chemical_melting_point 375.05
_chemical_name_common '1-Naphthalene acetic acid + 2-amino-4,6-dimethylpyrimidine'
_chemical_name_systematic '1-Naphthalene acetic acid + 2-amino-4,6-dimethylpyrimidine'
_space_group_crystal_system monoclinic
_space_group_IT_number 14
_space_group_name_Hall '-P 2yn'
_space_group_name_H-M_alt 'P 1 21/n 1'
_atom_sites_solution_hydrogens mixed
_audit_creation_date 2020-02-08
_audit_creation_method
;
Olex2 1.3
(compiled Nov 21 2019 18:26:39 for OlexSys, GUI svn.r6003)
;
_audit_update_record
;
2020-03-06 deposited with the CCDC.	2020-03-16 downloaded from the CCDC.
;
_cell_angle_alpha 90
_cell_angle_beta 95.076(4)
_cell_angle_gamma 90
_cell_formula_units_Z 4
_cell_length_a 7.4504(3)
_cell_length_b 12.4728(5)
_cell_length_c 28.0306(10)
_cell_measurement_reflns_used 3024
_cell_measurement_temperature 293(2)
_cell_measurement_theta_max 66.8050
_cell_measurement_theta_min 3.8720
_cell_volume 2594.59(17)
_computing_cell_refinement 'CrysAlisPro 1.171.38.46 (Rigaku OD, 2015)'
_computing_data_collection 'CrysAlisPro 1.171.38.46 (Rigaku OD, 2015)'
_computing_data_reduction 'CrysAlisPro 1.171.38.46 (Rigaku OD, 2015)'
_computing_molecular_graphics 'Olex2 1.3 (Dolomanov et al., 2009)'
_computing_publication_material 'Olex2 1.3 (Dolomanov et al., 2009)'
_computing_structure_refinement 'SHELXL 2018/3 (Sheldrick, 2015)'
_computing_structure_solution 'SHELXT 2018/2 (Sheldrick, 2018)'
_diffrn_ambient_temperature 293(2)
_diffrn_detector_area_resol_mean 15.9974
_diffrn_detector_type Eos
_diffrn_measured_fraction_theta_full 0.983
_diffrn_measured_fraction_theta_max 0.983
_diffrn_measurement_details
;
List of Runs (angles in degrees, time in seconds):

  # Type    Start    End  Width  t~exp~   \w     \q     \k     \f   Frames
#--------------------------------------------------------------------------
  1  \w     -6.00  99.00   1.00    1.00    --   25.69  57.00  60.00  105
  2  \w     49.00 145.00   1.00    5.00    --   66.85  50.00 -30.00   96
  3  \w    129.00 178.00   1.00   12.50    --  108.00  43.00 -90.00   49
  4  \w    153.00 178.00   1.00   12.50    --  108.00 104.00-150.00   25
  5  \w    127.00 162.00   1.00   12.50    --  108.00 138.00 -60.00   35
  6  \w    111.00 149.00   1.00    5.00    --   66.85 111.00-150.00   38
  7  \w    112.00 137.00   1.00    5.00    --   66.85 111.00-180.00   25
  8  \w    103.00 156.00   1.00   12.50    --  108.00 104.00-180.00   53
  9  \w    106.00 149.00   1.00   12.50    --  108.00 104.00-150.00   43
 10  \w    103.00 178.00   1.00   12.50    --  108.00 104.00 -30.00   75
 11  \w     89.00 124.00   1.00   12.50    --  108.00 138.00 -60.00   35
 12  \w     74.00 172.00   1.00   12.50    --  108.00  65.00   0.00   98
 13  \w     69.00 120.00   1.00   12.50    --  108.00  43.00 -90.00   51
 14  \w     57.00 116.00   1.00    1.00    --   25.69 178.00-180.00   59
 15  \w     58.00 111.00   1.00    1.00    --   25.69 178.00   0.00   53
 16  \w     25.00 132.00   1.00    5.00    --   66.85  77.00-150.00  107
 17  \w     24.00  72.00   1.00   12.50    --  108.00-104.00  60.00   48
 18  \w     84.00 111.00   1.00   12.50    --  108.00-104.00  60.00   27
 19  \w     72.00 100.00   1.00   12.50    --  108.00-104.00   0.00   28
 20  \w     56.00 111.00   1.00    5.00    --   66.85-111.00  30.00   55
 21  \w     44.00  93.00   1.00   12.50    --  108.00-104.00  30.00   49
 22  \w     24.00  59.00   1.00   12.50    --  108.00-104.00   0.00   35
;
_diffrn_measurement_device 'four-circle diffractometer'
_diffrn_measurement_device_type 'SuperNova, Dual, Cu at zero, Eos'
_diffrn_measurement_method '\w scans'
_diffrn_radiation_type CuK\a
_diffrn_radiation_wavelength 1.54184
_diffrn_reflns_av_R_equivalents 0.0356
_diffrn_reflns_av_unetI/netI 0.0388
_diffrn_reflns_Laue_measured_fraction_full 0.983
_diffrn_reflns_Laue_measured_fraction_max 0.983
_diffrn_reflns_limit_h_max 8
_diffrn_reflns_limit_h_min -6
_diffrn_reflns_limit_k_max 14
_diffrn_reflns_limit_k_min -14
_diffrn_reflns_limit_l_max 33
_diffrn_reflns_limit_l_min -32
_diffrn_reflns_number 8354
_diffrn_reflns_point_group_measured_fraction_full 0.983
_diffrn_reflns_point_group_measured_fraction_max 0.983
_diffrn_reflns_theta_full 66.912
_diffrn_reflns_theta_max 66.912
_diffrn_reflns_theta_min 3.882
_exptl_absorpt_coefficient_mu 0.686
_exptl_absorpt_correction_T_max 1.000
_exptl_absorpt_correction_T_min 0.549
_exptl_absorpt_correction_type gaussian
_exptl_absorpt_process_details
;
CrysAlisPro 1.171.38.46 (Rigaku Oxford Diffraction, 2015)
Numerical absorption correction based on gaussian integration over
			a multifaceted crystal model
Empirical absorption correction using spherical harmonics,
 implemented in SCALE3 ABSPACK scaling algorithm.
;
_exptl_crystal_colour Colorless
_exptl_crystal_density_diffrn 1.269
_exptl_crystal_description block
_exptl_crystal_F_000 1048
_exptl_crystal_recrystallization_method 'Re-crystallisation from solvent: Ethanol'
_exptl_crystal_size_max 0.264
_exptl_crystal_size_mid 0.139
_exptl_crystal_size_min 0.124
_refine_diff_density_max 0.345
_refine_diff_density_min -0.202
_refine_diff_density_rms 0.038
_refine_ls_extinction_coef 0.0010(3)
_refine_ls_extinction_expression Fc^*^=kFc[1+0.001xFc^2^\l^3^/sin(2\q)]^-1/4^
_refine_ls_extinction_method 'SHELXL-2018/3 (Sheldrick 2018)'
_refine_ls_goodness_of_fit_ref 1.061
_refine_ls_hydrogen_treatment mixed
_refine_ls_matrix_type full
_refine_ls_number_parameters 342
_refine_ls_number_reflns 4534
_refine_ls_number_restraints 0
_refine_ls_restrained_S_all 1.061
_refine_ls_R_factor_all 0.0791
_refine_ls_R_factor_gt 0.0551
_refine_ls_shift/su_max 0.000
_refine_ls_shift/su_mean 0.000
_refine_ls_structure_factor_coef Fsqd
_refine_ls_weighting_details 'w=1/[\s^2^(Fo^2^)+(0.0786P)^2^+0.6302P] where P=(Fo^2^+2Fc^2^)/3'
_refine_ls_weighting_scheme calc
_refine_ls_wR_factor_gt 0.1544
_refine_ls_wR_factor_ref 0.1681
_reflns_Friedel_coverage 0.000
_reflns_number_gt 3470
_reflns_number_total 4534
_reflns_threshold_expression 'I > 2\s(I)'
_cod_data_source_file d0ce00243g2.cif
_cod_data_source_block naadmp
_cod_database_code 7240142
_shelx_shelxl_version_number 2018/3
_shelx_space_group_comment
;
The symmetry employed for this shelxl refinement is uniquely defined
by the following loop, which should always be used as a source of
symmetry information in preference to the above space-group names.
They are only intended as comments.
;
_olex2_refinement_description
;
1. Fixed Uiso
 At 1.2 times of:
  All C(H) groups, All C(H,H) groups, All N(H,H) groups
 At 1.5 times of:
  All C(H,H,H) groups, All O(H) groups
2.a Secondary CH2 refined with riding coordinates:
 C20(H20A,H20B), C8(H8A,H8B)
2.b Aromatic/amide H refined with riding coordinates:
 C23(H23), C3(H3), C30(H30), C28(H28), C24(H24), C29(H29), C26(H26), C25(H25),
 C17(H17), C16(H16), C14(H14), C10(H10), C12(H12), C15(H15), C11(H11)
2.c X=CH2 refined with riding coordinates:
 N2(H2A,H2B)
2.d Idealised Me refined as rotating group:
 C5(H5A,H5B,H5C), C6(H6A,H6B,H6C)
2.e Idealised tetrahedral OH refined as rotating group:
 O1(H1)
;
_olex2_submission_special_instructions 'No special instructions were received'
_oxdiff_exptl_absorpt_empirical_details
;
Empirical correction (ABSPACK) includes:
- Absorption correction using spherical harmonics
- Frame scaling
;

loop_
_space_group_symop_operation_xyz
'x, y, z'
'-x+1/2, y+1/2, -z+1/2'
'-x, -y, -z'
'x-1/2, -y-1/2, z-1/2'

loop_
_atom_site_label
_atom_site_type_symbol
_atom_site_fract_x
_atom_site_fract_y
_atom_site_fract_z
_atom_site_U_iso_or_equiv
_atom_site_adp_type
_atom_site_occupancy
_atom_site_site_symmetry_order
_atom_site_calc_flag
_atom_site_refinement_flags_posn
_atom_site_refinement_flags_adp
_atom_site_refinement_flags_occupancy
_atom_site_disorder_assembly
_atom_site_disorder_group
O4 O 0.5755(3) 0.74543(14) 0.43553(6) 0.0799(6) Uani 1 1 d . . . . .
N1 N 0.6878(2) 0.92776(13) 0.47720(6) 0.0522(4) Uani 1 1 d . . . . .
N3 N 0.8118(2) 1.03699(13) 0.54171(6) 0.0546(4) Uani 1 1 d . . . . .
O3 O 0.6097(3) 0.66140(14) 0.50491(6) 0.0828(6) Uani 1 1 d . . . . .
O1 O 0.9278(3) 1.07314(16) 0.63344(7) 0.0898(6) Uani 1 1 d . . . . .
H1 H 0.894002 1.053618 0.606179 0.135 Uiso 1 1 calc R U . . .
N2 N 0.7449(3) 0.85911(15) 0.55284(7) 0.0679(5) Uani 1 1 d . . . . .
H2A H 0.705114 0.798262 0.542027 0.081 Uiso 1 1 calc R U . . .
H2B H 0.782369 0.865838 0.582592 0.081 Uiso 1 1 calc R U . . .
O2 O 0.8643(4) 0.90662(18) 0.65103(7) 0.1054(8) Uani 1 1 d . . . . .
C22 C 0.6180(3) 0.40696(16) 0.38699(7) 0.0493(5) Uani 1 1 d . . . . .
C1 C 0.7483(3) 0.94275(16) 0.52355(7) 0.0514(5) Uani 1 1 d . . . . .
C21 C 0.6578(3) 0.49067(16) 0.42109(7) 0.0506(5) Uani 1 1 d . . . . .
C27 C 0.7602(3) 0.34080(17) 0.37358(8) 0.0557(5) Uani 1 1 d . . . . .
C2 C 0.8130(3) 1.12049(17) 0.51182(8) 0.0581(5) Uani 1 1 d . . . . .
C19 C 0.5686(3) 0.66037(17) 0.46210(8) 0.0580(5) Uani 1 1 d . . . . .
C20 C 0.5063(3) 0.56186(17) 0.43480(8) 0.0589(5) Uani 1 1 d . . . . .
H20A H 0.434252 0.583525 0.405883 0.071 Uiso 1 1 calc R U . . .
H20B H 0.429329 0.520610 0.454097 0.071 Uiso 1 1 calc R U . . .
C23 C 0.4423(3) 0.38619(17) 0.36543(8) 0.0585(5) Uani 1 1 d . . . . .
H23 H 0.346829 0.428279 0.373706 0.070 Uiso 1 1 calc R U . . .
C4 C 0.6892(3) 1.01162(18) 0.44774(8) 0.0576(5) Uani 1 1 d . . . . .
C3 C 0.7502(3) 1.11042(18) 0.46430(9) 0.0654(6) Uani 1 1 d . . . . .
H3 H 0.748963 1.169082 0.443791 0.078 Uiso 1 1 calc R U . . .
C30 C 0.8317(3) 0.5026(2) 0.44088(8) 0.0620(6) Uani 1 1 d . . . . .
H30 H 0.858319 0.556638 0.463246 0.074 Uiso 1 1 calc R U . . .
C28 C 0.9374(3) 0.3569(2) 0.39549(9) 0.0661(6) Uani 1 1 d . . . . .
H28 H 1.030857 0.313195 0.387200 0.079 Uiso 1 1 calc R U . . .
C24 C 0.4101(4) 0.30603(19) 0.33287(9) 0.0696(6) Uani 1 1 d . . . . .
H24 H 0.293042 0.293153 0.319766 0.084 Uiso 1 1 calc R U . . .
C29 C 0.9706(3) 0.4350(2) 0.42814(9) 0.0704(7) Uani 1 1 d . . . . .
H29 H 1.086997 0.444370 0.442474 0.085 Uiso 1 1 calc R U . . .
C26 C 0.7212(4) 0.25980(19) 0.33893(9) 0.0702(6) Uani 1 1 d . . . . .
H26 H 0.814301 0.217121 0.329627 0.084 Uiso 1 1 calc R U . . .
C7 C 0.9194(4) 0.9930(2) 0.66279(9) 0.0702(6) Uani 1 1 d . . . . .
C18 C 0.7887(4) 0.9330(2) 0.77016(8) 0.0722(7) Uani 1 1 d . . . . .
C25 C 0.5511(4) 0.2429(2) 0.31896(10) 0.0751(7) Uani 1 1 d . . . . .
H25 H 0.528537 0.189529 0.296063 0.090 Uiso 1 1 calc R U . . .
C5 C 0.6206(4) 0.9928(2) 0.39651(9) 0.0772(7) Uani 1 1 d . . . . .
H5A H 0.696947 0.941960 0.382418 0.116 Uiso 1 1 calc R U . . .
H5B H 0.620960 1.059190 0.379191 0.116 Uiso 1 1 calc R U . . .
H5C H 0.499958 0.965212 0.395130 0.116 Uiso 1 1 calc R U . . .
C6 C 0.8866(4) 1.2241(2) 0.53240(11) 0.0774(7) Uani 1 1 d . . . . .
H6A H 0.820341 1.244847 0.558770 0.116 Uiso 1 1 calc R U . . .
H6B H 0.875154 1.278709 0.508192 0.116 Uiso 1 1 calc R U . . .
H6C H 1.011368 1.215047 0.543408 0.116 Uiso 1 1 calc R U . . .
C9 C 0.9534(5) 0.9333(3) 0.74994(9) 0.0851(9) Uani 1 1 d . . . . .
C13 C 0.7514(5) 0.8560(2) 0.80455(9) 0.0832(8) Uani 1 1 d . . . . .
C17 C 0.6521(5) 1.0129(3) 0.75861(11) 0.0890(9) Uani 1 1 d . . . . .
H17 H 0.668947 1.064524 0.735493 0.107 Uiso 1 1 calc R U . . .
C8 C 0.9946(5) 1.0184(3) 0.71327(10) 0.0970(10) Uani 1 1 d . . . . .
H8A H 0.945625 1.086431 0.722699 0.116 Uiso 1 1 calc R U . . .
H8B H 1.124249 1.026441 0.713761 0.116 Uiso 1 1 calc R U . . .
C16 C 0.4989(5) 1.0129(3) 0.78136(15) 0.1033(11) Uani 1 1 d . . . . .
H16 H 0.412106 1.065294 0.773862 0.124 Uiso 1 1 calc R U . . .
C14 C 0.5919(6) 0.8583(3) 0.82672(12) 0.1060(12) Uani 1 1 d . . . . .
H14 H 0.569446 0.806199 0.849180 0.127 Uiso 1 1 calc R U . . .
C10 C 1.0747(5) 0.8552(3) 0.76413(12) 0.1047(11) Uani 1 1 d . . . . .
H10 H 1.184318 0.853550 0.750625 0.126 Uiso 1 1 calc R U . . .
C12 C 0.8835(7) 0.7760(3) 0.81820(12) 0.1089(12) Uani 1 1 d . . . . .
H12 H 0.860563 0.723898 0.840599 0.131 Uiso 1 1 calc R U . . .
C15 C 0.4695(6) 0.9363(4) 0.81560(15) 0.1119(12) Uani 1 1 d . . . . .
H15 H 0.364302 0.938527 0.831106 0.134 Uiso 1 1 calc R U . . .
C11 C 1.0407(7) 0.7768(4) 0.79844(15) 0.1184(14) Uani 1 1 d . . . . .
H11 H 1.127751 0.725499 0.807384 0.142 Uiso 1 1 calc R U . . .
H4 H 0.608(4) 0.805(3) 0.4526(11) 0.088(9) Uiso 1 1 d . . . . .

loop_
_atom_site_aniso_label
_atom_site_aniso_U_11
_atom_site_aniso_U_22
_atom_site_aniso_U_33
_atom_site_aniso_U_23
_atom_site_aniso_U_13
_atom_site_aniso_U_12
O4 0.1256(16) 0.0525(9) 0.0573(9) 0.0002(8) -0.0153(9) -0.0143(9)
N1 0.0586(10) 0.0475(9) 0.0501(9) 0.0007(7) 0.0020(7) -0.0005(7)
N3 0.0586(10) 0.0466(9) 0.0579(10) -0.0034(7) 0.0022(8) -0.0014(7)
O3 0.1330(16) 0.0577(10) 0.0554(10) -0.0016(7) -0.0060(10) -0.0181(10)
O1 0.1311(18) 0.0758(12) 0.0622(10) -0.0113(9) 0.0059(11) -0.0297(11)
N2 0.1003(15) 0.0478(10) 0.0521(10) 0.0028(8) -0.0123(10) -0.0094(9)
O2 0.173(2) 0.0764(13) 0.0599(11) 0.0002(9) -0.0261(12) -0.0302(14)
C22 0.0567(12) 0.0446(10) 0.0459(10) 0.0075(8) 0.0007(8) -0.0040(8)
C1 0.0555(12) 0.0464(10) 0.0518(11) -0.0017(8) 0.0027(9) 0.0009(8)
C21 0.0541(12) 0.0482(10) 0.0488(10) 0.0045(8) 0.0004(8) -0.0050(8)
C27 0.0655(13) 0.0497(11) 0.0519(11) 0.0073(9) 0.0058(9) 0.0023(9)
C2 0.0593(13) 0.0476(11) 0.0684(13) -0.0021(10) 0.0108(10) -0.0015(9)
C19 0.0655(13) 0.0506(11) 0.0569(12) -0.0019(9) 0.0002(10) -0.0009(9)
C20 0.0613(13) 0.0510(11) 0.0628(13) -0.0063(10) -0.0032(10) -0.0032(9)
C23 0.0617(13) 0.0490(11) 0.0633(13) -0.0005(9) -0.0038(10) -0.0044(9)
C4 0.0638(13) 0.0560(12) 0.0534(12) 0.0052(9) 0.0079(10) 0.0005(9)
C3 0.0823(16) 0.0521(12) 0.0624(13) 0.0103(10) 0.0106(11) -0.0038(10)
C30 0.0620(14) 0.0664(13) 0.0560(12) -0.0025(10) -0.0038(10) -0.0080(10)
C28 0.0589(14) 0.0729(15) 0.0666(14) 0.0093(12) 0.0058(10) 0.0097(11)
C24 0.0795(16) 0.0565(13) 0.0694(14) -0.0030(11) -0.0130(12) -0.0083(11)
C29 0.0541(14) 0.0886(18) 0.0670(14) 0.0079(13) -0.0042(11) -0.0023(11)
C26 0.0898(18) 0.0551(13) 0.0660(14) -0.0021(11) 0.0081(12) 0.0104(12)
C7 0.0745(16) 0.0795(17) 0.0561(13) -0.0076(12) 0.0029(11) -0.0147(12)
C18 0.0953(19) 0.0717(15) 0.0478(12) -0.0130(11) -0.0041(12) -0.0119(13)
C25 0.102(2) 0.0546(13) 0.0669(14) -0.0104(11) -0.0045(13) -0.0038(12)
C5 0.105(2) 0.0728(16) 0.0530(13) 0.0098(11) 0.0009(12) -0.0067(14)
C6 0.0920(18) 0.0512(13) 0.0890(18) -0.0050(12) 0.0073(14) -0.0092(12)
C9 0.103(2) 0.099(2) 0.0518(13) -0.0180(13) -0.0073(14) -0.0133(16)
C13 0.116(2) 0.0816(18) 0.0516(13) -0.0113(12) 0.0023(14) -0.0157(16)
C17 0.112(2) 0.0774(18) 0.0744(17) -0.0133(14) -0.0107(17) -0.0060(16)
C8 0.111(2) 0.121(3) 0.0583(15) -0.0167(16) 0.0053(15) -0.047(2)
C16 0.102(3) 0.105(3) 0.101(2) -0.035(2) -0.002(2) 0.0048(19)
C14 0.143(3) 0.108(3) 0.0682(18) -0.0138(18) 0.019(2) -0.029(2)
C10 0.112(3) 0.129(3) 0.0706(18) -0.022(2) -0.0057(17) 0.012(2)
C12 0.158(4) 0.094(2) 0.0699(19) 0.0003(17) -0.015(2) 0.011(2)
C15 0.121(3) 0.120(3) 0.095(3) -0.033(2) 0.017(2) -0.020(2)
C11 0.142(4) 0.118(3) 0.090(2) -0.007(2) -0.018(2) 0.040(3)

loop_
_atom_type_symbol
_atom_type_description
_atom_type_scat_dispersion_real
_atom_type_scat_dispersion_imag
_atom_type_scat_source
C C 0.0181 0.0091 'International Tables Vol C Tables 4.2.6.8 and 6.1.1.4'
H H 0.0000 0.0000 'International Tables Vol C Tables 4.2.6.8 and 6.1.1.4'
N N 0.0311 0.0180 'International Tables Vol C Tables 4.2.6.8 and 6.1.1.4'
O O 0.0492 0.0322 'International Tables Vol C Tables 4.2.6.8 and 6.1.1.4'

loop_
_exptl_crystal_face_index_h
_exptl_crystal_face_index_k
_exptl_crystal_face_index_l
_exptl_crystal_face_perp_dist
0 -1 18 0.0795
4 3 -4 0.1070
-4 -3 4 0.1070
0 -5 14 0.0784
0 5 -14 0.0499
-3 1 15 0.0916
0 -7 9 0.0763
-4 5 -4 0.0950
0 8 -5 0.0448
-4 4 4 0.0794
0 5 14 0.0641
0 -3 -17 0.0626
2 0 15 0.0948
1 -8 -2 0.0727
0 -7 -7 0.0628
4 1 -13 0.1043
0 0 -18 0.0534

loop_
_geom_angle_atom_site_label_1
_geom_angle_atom_site_label_2
_geom_angle_atom_site_label_3
_geom_angle
_geom_angle_site_symmetry_1
_geom_angle_site_symmetry_3
_geom_angle_publ_flag
C19 O4 H4 113(2) . . ?
C4 N1 C1 117.86(18) . . ?
C2 N3 C1 117.62(18) . . ?
C7 O1 H1 109.5 . . ?
H2A N2 H2B 120.0 . . ?
C1 N2 H2A 120.0 . . ?
C1 N2 H2B 120.0 . . ?
C27 C22 C21 119.10(18) . . ?
C23 C22 C21 123.3(2) . . ?
C23 C22 C27 117.63(19) . . ?
N1 C1 N3 124.02(18) . . ?
N2 C1 N1 117.56(18) . . ?
N2 C1 N3 118.43(18) . . ?
C22 C21 C20 118.92(17) . . ?
C30 C21 C22 118.8(2) . . ?
C30 C21 C20 122.2(2) . . ?
C22 C27 C28 119.4(2) . . ?
C26 C27 C22 119.0(2) . . ?
C26 C27 C28 121.6(2) . . ?
N3 C2 C3 120.9(2) . . ?
N3 C2 C6 116.9(2) . . ?
C3 C2 C6 122.1(2) . . ?
O4 C19 C20 113.74(19) . . ?
O3 C19 O4 122.6(2) . . ?
O3 C19 C20 123.6(2) . . ?
C21 C20 H20A 108.8 . . ?
C21 C20 H20B 108.8 . . ?
C19 C20 C21 113.99(18) . . ?
C19 C20 H20A 108.8 . . ?
C19 C20 H20B 108.8 . . ?
H20A C20 H20B 107.6 . . ?
C22 C23 H23 119.3 . . ?
C24 C23 C22 121.5(2) . . ?
C24 C23 H23 119.3 . . ?
N1 C4 C3 120.8(2) . . ?
N1 C4 C5 116.7(2) . . ?
C3 C4 C5 122.4(2) . . ?
C2 C3 C4 118.7(2) . . ?
C2 C3 H3 120.7 . . ?
C4 C3 H3 120.7 . . ?
C21 C30 H30 119.2 . . ?
C21 C30 C29 121.5(2) . . ?
C29 C30 H30 119.2 . . ?
C27 C28 H28 119.8 . . ?
C29 C28 C27 120.3(2) . . ?
C29 C28 H28 119.8 . . ?
C23 C24 H24 119.7 . . ?
C23 C24 C25 120.6(2) . . ?
C25 C24 H24 119.7 . . ?
C30 C29 H29 119.6 . . ?
C28 C29 C30 120.8(2) . . ?
C28 C29 H29 119.6 . . ?
C27 C26 H26 119.3 . . ?
C25 C26 C27 121.5(2) . . ?
C25 C26 H26 119.3 . . ?
O1 C7 C8 113.4(2) . . ?
O2 C7 O1 123.8(2) . . ?
O2 C7 C8 122.7(3) . . ?
C9 C18 C13 120.9(3) . . ?
C9 C18 C17 122.4(3) . . ?
C13 C18 C17 116.6(3) . . ?
C24 C25 H25 120.1 . . ?
C26 C25 C24 119.8(2) . . ?
C26 C25 H25 120.1 . . ?
C4 C5 H5A 109.5 . . ?
C4 C5 H5B 109.5 . . ?
C4 C5 H5C 109.5 . . ?
H5A C5 H5B 109.5 . . ?
H5A C5 H5C 109.5 . . ?
H5B C5 H5C 109.5 . . ?
C2 C6 H6A 109.5 . . ?
C2 C6 H6B 109.5 . . ?
C2 C6 H6C 109.5 . . ?
H6A C6 H6B 109.5 . . ?
H6A C6 H6C 109.5 . . ?
H6B C6 H6C 109.5 . . ?
C18 C9 C8 120.7(3) . . ?
C10 C9 C18 117.6(3) . . ?
C10 C9 C8 121.7(3) . . ?
C18 C13 C12 119.1(3) . . ?
C14 C13 C18 121.4(3) . . ?
C14 C13 C12 119.4(3) . . ?
C18 C17 H17 119.9 . . ?
C16 C17 C18 120.1(3) . . ?
C16 C17 H17 119.9 . . ?
C7 C8 C9 113.9(2) . . ?
C7 C8 H8A 108.8 . . ?
C7 C8 H8B 108.8 . . ?
C9 C8 H8A 108.8 . . ?
C9 C8 H8B 108.8 . . ?
H8A C8 H8B 107.7 . . ?
C17 C16 H16 119.5 . . ?
C17 C16 C15 121.1(4) . . ?
C15 C16 H16 119.5 . . ?
C13 C14 H14 120.1 . . ?
C15 C14 C13 119.9(4) . . ?
C15 C14 H14 120.1 . . ?
C9 C10 H10 118.7 . . ?
C9 C10 C11 122.6(4) . . ?
C11 C10 H10 118.7 . . ?
C13 C12 H12 120.3 . . ?
C11 C12 C13 119.4(4) . . ?
C11 C12 H12 120.3 . . ?
C16 C15 H15 119.6 . . ?
C14 C15 C16 120.8(4) . . ?
C14 C15 H15 119.6 . . ?
C10 C11 H11 119.9 . . ?
C12 C11 C10 120.3(4) . . ?
C12 C11 H11 119.9 . . ?

loop_
_geom_bond_atom_site_label_1
_geom_bond_atom_site_label_2
_geom_bond_distance
_geom_bond_site_symmetry_2
_geom_bond_publ_flag
O4 C19 1.300(3) . ?
O4 H4 0.90(3) . ?
N1 C1 1.350(3) . ?
N1 C4 1.333(3) . ?
N3 C1 1.350(3) . ?
N3 C2 1.337(3) . ?
O3 C19 1.212(3) . ?
O1 H1 0.8200 . ?
O1 C7 1.300(3) . ?
N2 H2A 0.8600 . ?
N2 H2B 0.8600 . ?
N2 C1 1.329(3) . ?
O2 C7 1.189(3) . ?
C22 C21 1.429(3) . ?
C22 C27 1.419(3) . ?
C22 C23 1.416(3) . ?
C21 C20 1.512(3) . ?
C21 C30 1.372(3) . ?
C27 C28 1.420(3) . ?
C27 C26 1.414(3) . ?
C2 C3 1.378(3) . ?
C2 C6 1.499(3) . ?
C19 C20 1.499(3) . ?
C20 H20A 0.9700 . ?
C20 H20B 0.9700 . ?
C23 H23 0.9300 . ?
C23 C24 1.361(3) . ?
C4 C3 1.380(3) . ?
C4 C5 1.499(3) . ?
C3 H3 0.9300 . ?
C30 H30 0.9300 . ?
C30 C29 1.405(4) . ?
C28 H28 0.9300 . ?
C28 C29 1.345(4) . ?
C24 H24 0.9300 . ?
C24 C25 1.396(4) . ?
C29 H29 0.9300 . ?
C26 H26 0.9300 . ?
C26 C25 1.355(4) . ?
C7 C8 1.509(4) . ?
C18 C9 1.396(4) . ?
C18 C13 1.406(4) . ?
C18 C17 1.441(4) . ?
C25 H25 0.9300 . ?
C5 H5A 0.9600 . ?
C5 H5B 0.9600 . ?
C5 H5C 0.9600 . ?
C6 H6A 0.9600 . ?
C6 H6B 0.9600 . ?
C6 H6C 0.9600 . ?
C9 C8 1.527(5) . ?
C9 C10 1.364(5) . ?
C13 C14 1.389(5) . ?
C13 C12 1.430(5) . ?
C17 H17 0.9300 . ?
C17 C16 1.355(5) . ?
C8 H8A 0.9700 . ?
C8 H8B 0.9700 . ?
C16 H16 0.9300 . ?
C16 C15 1.386(6) . ?
C14 H14 0.9300 . ?
C14 C15 1.351(6) . ?
C10 H10 0.9300 . ?
C10 C11 1.410(6) . ?
C12 H12 0.9300 . ?
C12 C11 1.339(6) . ?
C15 H15 0.9300 . ?
C11 H11 0.9300 . ?

loop_
_geom_hbond_atom_site_label_D
_geom_hbond_atom_site_label_H
_geom_hbond_atom_site_label_A
_geom_hbond_distance_DH
_geom_hbond_distance_HA
_geom_hbond_distance_DA
_geom_hbond_angle_DHA
_geom_hbond_site_symmetry_A
_geom_hbond_publ_flag
O1 H1 N3 0.82 1.87 2.677(3) 169.1 . yes
N2 H2A O3 0.86 2.09 2.943(2) 170.8 . yes
N2 H2B O2 0.86 2.03 2.878(3) 171.0 . yes
O4 H4 N1 0.90(3) 1.76(3) 2.658(2) 170(3) . yes

loop_
_geom_torsion_atom_site_label_1
_geom_torsion_atom_site_label_2
_geom_torsion_atom_site_label_3
_geom_torsion_atom_site_label_4
_geom_torsion
_geom_torsion_site_symmetry_1
_geom_torsion_site_symmetry_2
_geom_torsion_site_symmetry_3
_geom_torsion_site_symmetry_4
_geom_torsion_publ_flag
O4 C19 C20 C21 97.0(2) . . . . ?
N1 C4 C3 C2 1.2(4) . . . . ?
N3 C2 C3 C4 -1.3(4) . . . . ?
O3 C19 C20 C21 -82.7(3) . . . . ?
O1 C7 C8 C9 168.9(3) . . . . ?
O2 C7 C8 C9 -13.8(5) . . . . ?
C22 C21 C20 C19 -167.34(19) . . . . ?
C22 C21 C30 C29 0.4(3) . . . . ?
C22 C27 C28 C29 -0.9(3) . . . . ?
C22 C27 C26 C25 -1.1(4) . . . . ?
C22 C23 C24 C25 -1.4(4) . . . . ?
C1 N1 C4 C3 -0.1(3) . . . . ?
C1 N1 C4 C5 -179.8(2) . . . . ?
C1 N3 C2 C3 0.4(3) . . . . ?
C1 N3 C2 C6 -179.1(2) . . . . ?
C21 C22 C27 C28 2.1(3) . . . . ?
C21 C22 C27 C26 -178.4(2) . . . . ?
C21 C22 C23 C24 179.6(2) . . . . ?
C21 C30 C29 C28 0.8(4) . . . . ?
C27 C22 C21 C20 179.22(19) . . . . ?
C27 C22 C21 C30 -1.8(3) . . . . ?
C27 C22 C23 C24 -0.2(3) . . . . ?
C27 C28 C29 C30 -0.6(4) . . . . ?
C27 C26 C25 C24 -0.4(4) . . . . ?
C2 N3 C1 N1 0.6(3) . . . . ?
C2 N3 C1 N2 -179.5(2) . . . . ?
C20 C21 C30 C29 179.3(2) . . . . ?
C23 C22 C21 C20 -0.6(3) . . . . ?
C23 C22 C21 C30 178.3(2) . . . . ?
C23 C22 C27 C28 -178.1(2) . . . . ?
C23 C22 C27 C26 1.4(3) . . . . ?
C23 C24 C25 C26 1.7(4) . . . . ?
C4 N1 C1 N3 -0.8(3) . . . . ?
C4 N1 C1 N2 179.3(2) . . . . ?
C30 C21 C20 C19 13.8(3) . . . . ?
C28 C27 C26 C25 178.4(2) . . . . ?
C26 C27 C28 C29 179.6(2) . . . . ?
C18 C9 C8 C7 -83.2(4) . . . . ?
C18 C9 C10 C11 -1.0(5) . . . . ?
C18 C13 C14 C15 -0.5(5) . . . . ?
C18 C13 C12 C11 0.8(5) . . . . ?
C18 C17 C16 C15 -0.7(5) . . . . ?
C5 C4 C3 C2 -179.2(2) . . . . ?
C6 C2 C3 C4 178.2(2) . . . . ?
C9 C18 C13 C14 176.6(3) . . . . ?
C9 C18 C13 C12 -1.0(4) . . . . ?
C9 C18 C17 C16 -176.0(3) . . . . ?
C9 C10 C11 C12 0.8(6) . . . . ?
C13 C18 C9 C8 -178.9(2) . . . . ?
C13 C18 C9 C10 1.1(4) . . . . ?
C13 C18 C17 C16 1.6(4) . . . . ?
C13 C14 C15 C16 1.6(5) . . . . ?
C13 C12 C11 C10 -0.6(6) . . . . ?
C17 C18 C9 C8 -1.3(4) . . . . ?
C17 C18 C9 C10 178.7(3) . . . . ?
C17 C18 C13 C14 -1.1(4) . . . . ?
C17 C18 C13 C12 -178.7(3) . . . . ?
C17 C16 C15 C14 -1.0(5) . . . . ?
C8 C9 C10 C11 179.0(3) . . . . ?
C14 C13 C12 C11 -176.9(3) . . . . ?
C10 C9 C8 C7 96.8(4) . . . . ?
C12 C13 C14 C15 177.1(3) . . . . ?
